data_4349547
loop_
_publ_author_name
'Carter, Korey P.'
'Kalaj, Mark'
'Cahill, Christopher L.'

_publ_section_title
;
 Harnessing uranyl oxo atoms via halogen bonding interactions in molecular
 uranyl materials featuring 2,5-diiodobenzoic acid and N-donor capping
 ligands
;
_journal_issue 1
_journal_name_full 'Inorganic Chemistry Frontiers'
_journal_page_first 65
_journal_paper_doi 10.1039/C6QI00352D
_journal_volume 4
_journal_year 2017
_chemical_formula_sum 'C38 H24 I4 N4 O10 U2'
_chemical_formula_weight 1680.27
_space_group_crystal_system monoclinic
_space_group_IT_number 14
_space_group_name_Hall '-P 2ybc'
_space_group_name_H-M_alt 'P 1 21/c 1'
_symmetry_cell_setting monoclinic
_symmetry_Int_Tables_number 14
_symmetry_space_group_name_H-M 'P 1 21/c 1'
_atom_sites_solution_hydrogens mixed
_audit_creation_method SHELXL-2014
_audit_update_record
;
2016-08-25 deposited with the CCDC.
2016-10-08 downloaded from the CCDC.
;
_cell_angle_alpha 90
_cell_angle_beta 104.853(11)
_cell_angle_gamma 90
_cell_formula_units_Z 2
_cell_length_a 9.2236(8)
_cell_length_b 28.080(3)
_cell_length_c 8.6636(8)
_cell_measurement_reflns_used 26477
_cell_measurement_temperature 293(2)
_cell_measurement_theta_max 49.476
_cell_measurement_theta_min 4.569
_cell_volume 2168.9(4)
_computing_cell_refinement 'SAINT, Bruker-AXS'
_computing_data_collection 'APEX, Bruker-AXS'
_computing_data_reduction 'SAINT, Bruker-AXS'
_computing_molecular_graphics 'WINGX (Farrugia, 2012)'
_computing_publication_material 'Crystal Maker (Palmer, 2009)'
_computing_structure_refinement 'SHELXL-2014 (Sheldrick, 2014)'
_computing_structure_solution 'SIR92 (Gualardi, 1994)'
_diffrn_ambient_temperature 293(2)
_diffrn_measured_fraction_theta_full 1.000
_diffrn_measured_fraction_theta_max 0.999
_diffrn_measurement_device_type 'Bruker APEX II CCD'
_diffrn_measurement_method 'omega scans'
_diffrn_radiation_probe x-ray
_diffrn_radiation_type MoK\a
_diffrn_radiation_wavelength 0.71073
_diffrn_reflns_av_R_equivalents 0.0548
_diffrn_reflns_av_unetI/netI 0.0391
_diffrn_reflns_Laue_measured_fraction_full 1.000
_diffrn_reflns_Laue_measured_fraction_max 0.999
_diffrn_reflns_limit_h_max 11
_diffrn_reflns_limit_h_min -11
_diffrn_reflns_limit_k_max 35
_diffrn_reflns_limit_k_min -35
_diffrn_reflns_limit_l_max 11
_diffrn_reflns_limit_l_min -11
_diffrn_reflns_number 26125
_diffrn_reflns_point_group_measured_fraction_full 1.000
_diffrn_reflns_point_group_measured_fraction_max 0.999
_diffrn_reflns_theta_full 25.500
_diffrn_reflns_theta_max 26.989
_diffrn_reflns_theta_min 1.450
_diffrn_source 'fine-focus sealed tube'
_exptl_absorpt_coefficient_mu 10.362
_exptl_absorpt_correction_T_max 0.7455
_exptl_absorpt_correction_T_min 0.5322
_exptl_absorpt_correction_type empirical
_exptl_absorpt_process_details 'SADABS (Sheldrick, 2015)'
_exptl_crystal_colour Yellow
_exptl_crystal_density_diffrn 2.573
_exptl_crystal_description Plate
_exptl_crystal_F_000 1512
_exptl_crystal_recrystallization_method Hydrothermal
_exptl_crystal_size_max 0.30
_exptl_crystal_size_mid 0.23
_exptl_crystal_size_min 0.18
_refine_diff_density_max 2.358
_refine_diff_density_min -2.215
_refine_diff_density_rms 0.160
_refine_ls_extinction_method none
_refine_ls_goodness_of_fit_ref 1.032
_refine_ls_hydrogen_treatment mixed
_refine_ls_matrix_type full
_refine_ls_number_parameters 266
_refine_ls_number_reflns 4721
_refine_ls_number_restraints 1
_refine_ls_restrained_S_all 1.032
_refine_ls_R_factor_all 0.0558
_refine_ls_R_factor_gt 0.0362
_refine_ls_shift/su_max 0.000
_refine_ls_shift/su_mean 0.000
_refine_ls_structure_factor_coef Fsqd
_refine_ls_weighting_details 'w=1/[\s^2^(Fo^2^)+(0.0349P)^2^+5.9938P] where P=(Fo^2^+2Fc^2^)/3'
_refine_ls_weighting_scheme calc
_refine_ls_wR_factor_gt 0.0755
_refine_ls_wR_factor_ref 0.0839
_reflns_Friedel_coverage 0.000
_reflns_number_gt 3597
_reflns_number_total 4721
_reflns_threshold_expression 'I > 2\s(I)'
_cod_data_source_file c6qi00352d2.cif
_cod_data_source_block Complex_2
_cod_original_sg_symbol_H-M 'P 21/c'
_cod_database_code 4349547
_shelx_space_group_comment
;
The symmetry employed for this shelxl refinement is uniquely defined
by the following loop, which should always be used as a source of
symmetry information in preference to the above space-group names.
They are only intended as comments.
;
_shelxl_version_number 2014-1

loop_
_space_group_symop_operation_xyz
'x, y, z'
'-x, y+1/2, -z+1/2'
'-x, -y, -z'
'x, -y-1/2, z-1/2'

loop_
_atom_site_label
_atom_site_type_symbol
_atom_site_fract_x
_atom_site_fract_y
_atom_site_fract_z
_atom_site_U_iso_or_equiv
_atom_site_adp_type
_atom_site_occupancy
_atom_site_site_symmetry_order
_atom_site_calc_flag
_atom_site_refinement_flags_posn
_atom_site_refinement_flags_adp
U1 U 0.88857(3) 0.04070(2) 0.33551(3) 0.03429(9) Uani 1 1 d . .
I1 I 1.52600(5) 0.14855(2) 0.40170(7) 0.05126(15) Uani 1 1 d . .
I2 I 0.89701(9) 0.28664(3) 0.07198(10) 0.0978(3) Uani 1 1 d . .
O2 O 0.9382(5) 0.00668(19) 0.1851(6) 0.0491(13) Uani 1 1 d . .
O1 O 0.8278(5) 0.07722(18) 0.4712(6) 0.0448(12) Uani 1 1 d . .
O5 O 0.8808(5) -0.02690(18) 0.4803(6) 0.0448(13) Uani 1 1 d D .
C19 C 1.0661(9) 0.2006(3) 0.2280(9) 0.0483(19) Uani 1 1 d . .
H19 H 0.9693 0.1902 0.2224 0.058 Uiso 1 1 calc R U
C5 C 0.2573(9) 0.0735(3) -0.0032(11) 0.059(2) Uani 1 1 d . .
H5 H 0.1537 0.0711 -0.0218 0.071 Uiso 1 1 calc R U
N2 N 0.7236(6) 0.0862(2) 0.0942(7) 0.0421(14) Uani 1 1 d . .
C8 C 0.5396(11) 0.1427(4) -0.1389(11) 0.075(3) Uani 1 1 d . .
H8 H 0.4794 0.1617 -0.2178 0.090 Uiso 1 1 calc R U
O4 O 1.2290(6) 0.11675(19) 0.5124(7) 0.0586(15) Uani 1 1 d . .
O3 O 1.0447(5) 0.10271(19) 0.2938(6) 0.0497(13) Uani 1 1 d . .
C11 C 0.5697(7) 0.0821(3) 0.0587(8) 0.0390(17) Uani 1 1 d . .
N1 N 0.6040(6) 0.0170(2) 0.2460(7) 0.0381(14) Uani 1 1 d . .
C12 C 0.5084(7) 0.0462(2) 0.1399(8) 0.0353(16) Uani 1 1 d . .
C1 C 0.5437(8) -0.0162(3) 0.3188(9) 0.0439(18) Uani 1 1 d . .
H1 H 0.6077 -0.0361 0.3911 0.053 Uiso 1 1 calc R U
C6 C 0.3153(10) 0.1065(3) -0.0818(11) 0.062(2) Uani 1 1 d . .
H6 H 0.2519 0.1266 -0.1538 0.074 Uiso 1 1 calc R U
C14 C 1.1880(8) 0.1723(2) 0.2984(8) 0.0367(16) Uani 1 1 d . .
C4 C 0.3511(8) 0.0419(3) 0.1086(9) 0.0449(19) Uani 1 1 d . .
C3 C 0.2939(7) 0.0057(3) 0.1898(10) 0.053(2) Uani 1 1 d . .
H3 H 0.1908 0.0017 0.1721 0.063 Uiso 1 1 calc R U
C9 C 0.6925(11) 0.1463(3) -0.1054(12) 0.070(3) Uani 1 1 d . .
H9 H 0.7370 0.1680 -0.1601 0.085 Uiso 1 1 calc R U
C18 C 1.0892(10) 0.2447(3) 0.1660(10) 0.056(2) Uani 1 1 d . .
C2 C 0.3885(8) -0.0228(3) 0.2926(10) 0.054(2) Uani 1 1 d . .
H2 H 0.3516 -0.0468 0.3461 0.064 Uiso 1 1 calc R U
C17 C 1.2289(10) 0.2599(3) 0.1657(11) 0.062(2) Uani 1 1 d . .
H17 H 1.2423 0.2891 0.1210 0.074 Uiso 1 1 calc R U
C10 C 0.7797(10) 0.1173(3) 0.0101(10) 0.060(2) Uani 1 1 d . .
H10 H 0.8834 0.1197 0.0300 0.072 Uiso 1 1 calc R U
C7 C 0.4753(9) 0.1108(3) -0.0553(9) 0.051(2) Uani 1 1 d . .
C16 C 1.3498(9) 0.2316(3) 0.2318(10) 0.053(2) Uani 1 1 d . .
H16 H 1.4455 0.2415 0.2298 0.064 Uiso 1 1 calc R U
C13 C 1.1551(7) 0.1269(3) 0.3783(9) 0.0404(17) Uani 1 1 d . .
C15 C 1.3316(8) 0.1882(2) 0.3018(9) 0.0397(17) Uani 1 1 d . .
H50 H 0.815(15) -0.055(4) 0.46(2) 0.20(7) Uiso 1 1 d D .

loop_
_atom_site_aniso_label
_atom_site_aniso_U_11
_atom_site_aniso_U_22
_atom_site_aniso_U_33
_atom_site_aniso_U_23
_atom_site_aniso_U_13
_atom_site_aniso_U_12
U1 0.01944(12) 0.04003(16) 0.04056(16) 0.00310(12) 0.00251(10) -0.00159(11)
I1 0.0350(3) 0.0537(3) 0.0593(3) -0.0031(3) 0.0016(2) -0.0016(2)
I2 0.1034(6) 0.1052(6) 0.0977(6) 0.0517(5) 0.0492(5) 0.0668(5)
O2 0.034(3) 0.061(3) 0.054(3) -0.009(3) 0.014(2) -0.009(2)
O1 0.036(3) 0.045(3) 0.052(3) 0.005(2) 0.009(2) 0.000(2)
O5 0.022(2) 0.043(3) 0.061(3) 0.012(3) -0.005(2) -0.006(2)
C19 0.046(4) 0.048(5) 0.052(5) 0.006(4) 0.014(4) 0.004(4)
C5 0.029(4) 0.065(6) 0.072(6) -0.014(5) -0.007(4) 0.016(4)
N2 0.035(3) 0.052(4) 0.036(3) 0.007(3) 0.004(3) -0.002(3)
C8 0.076(7) 0.080(7) 0.054(6) 0.024(5) -0.010(5) 0.013(6)
O4 0.060(3) 0.050(3) 0.053(4) 0.016(3) -0.008(3) -0.021(3)
O3 0.033(3) 0.055(3) 0.054(3) 0.014(3) -0.001(2) -0.012(2)
C11 0.029(3) 0.046(4) 0.038(4) -0.008(3) 0.002(3) 0.006(3)
N1 0.028(3) 0.046(4) 0.039(3) 0.002(3) 0.006(3) 0.003(3)
C12 0.023(3) 0.041(4) 0.037(4) -0.010(3) -0.001(3) 0.005(3)
C1 0.029(4) 0.059(5) 0.038(4) 0.005(4) 0.000(3) -0.008(3)
C6 0.048(5) 0.065(6) 0.060(6) -0.003(5) -0.008(4) 0.023(4)
C14 0.034(4) 0.037(4) 0.038(4) 0.004(3) 0.007(3) 0.001(3)
C4 0.027(3) 0.061(5) 0.044(4) -0.020(4) 0.003(3) 0.000(3)
C3 0.016(3) 0.086(6) 0.057(5) -0.015(5) 0.010(3) -0.007(4)
C9 0.066(6) 0.070(6) 0.066(6) 0.032(5) 0.001(5) -0.010(5)
C18 0.067(6) 0.045(5) 0.059(5) 0.016(4) 0.023(5) 0.024(4)
C2 0.025(4) 0.081(6) 0.056(5) -0.012(4) 0.013(4) -0.017(4)
C17 0.073(6) 0.038(5) 0.077(6) 0.020(4) 0.023(5) 0.000(4)
C10 0.047(5) 0.075(6) 0.052(5) 0.025(5) 0.004(4) -0.005(4)
C7 0.045(4) 0.062(5) 0.036(4) -0.002(4) -0.005(3) 0.007(4)
C16 0.055(5) 0.043(5) 0.060(5) 0.009(4) 0.013(4) -0.006(4)
C13 0.029(3) 0.040(4) 0.048(5) 0.011(3) 0.001(3) -0.004(3)
C15 0.035(4) 0.033(4) 0.049(4) 0.004(3) 0.008(3) 0.004(3)

loop_
_atom_type_symbol
_atom_type_description
_atom_type_scat_dispersion_real
_atom_type_scat_dispersion_imag
_atom_type_scat_source
C C 0.0033 0.0016 'International Tables Vol C Tables 4.2.6.8 and 6.1.1.4'
H H 0.0000 0.0000 'International Tables Vol C Tables 4.2.6.8 and 6.1.1.4'
N N 0.0061 0.0033 'International Tables Vol C Tables 4.2.6.8 and 6.1.1.4'
O O 0.0106 0.0060 'International Tables Vol C Tables 4.2.6.8 and 6.1.1.4'
I I -0.4742 1.8119 'International Tables Vol C Tables 4.2.6.8 and 6.1.1.4'
U U -9.6767 9.6646 'International Tables Vol C Tables 4.2.6.8 and 6.1.1.4'

loop_
_geom_angle_atom_site_label_1
_geom_angle_atom_site_label_2
_geom_angle_atom_site_label_3
_geom_angle
_geom_angle_site_symmetry_1
_geom_angle_site_symmetry_3
O1 U1 O2 174.9(2) . .
O1 U1 O5 93.3(2) . .
O2 U1 O5 90.4(2) . .
O1 U1 O5 91.8(2) . 3_756
O2 U1 O5 92.9(2) . 3_756
O5 U1 O5 68.87(19) . 3_756
O1 U1 O3 89.1(2) . .
O2 U1 O3 90.1(2) . .
O5 U1 O3 143.86(16) . .
O5 U1 O3 75.02(17) 3_756 .
O1 U1 N2 91.7(2) . .
O2 U1 N2 83.2(2) . .
O5 U1 N2 139.40(17) . .
O5 U1 N2 151.18(18) 3_756 .
O3 U1 N2 76.44(18) . .
O1 U1 N1 83.1(2) . .
O2 U1 N1 94.2(2) . .
O5 U1 N1 77.41(17) . .
O5 U1 N1 145.54(18) 3_756 .
O3 U1 N1 138.54(18) . .
N2 U1 N1 63.26(18) . .
O1 U1 U1 93.05(16) . 3_756
O2 U1 U1 92.02(18) . 3_756
O5 U1 U1 34.91(11) . 3_756
O5 U1 U1 33.97(12) 3_756 3_756
O3 U1 U1 108.98(12) . 3_756
N2 U1 U1 172.85(14) . 3_756
N1 U1 U1 112.04(13) . 3_756
U1 O5 U1 111.13(19) . 3_756
C14 C19 C18 119.7(7) . .
C6 C5 C4 121.5(7) . .
C10 N2 C11 117.2(6) . .
C10 N2 U1 122.6(5) . .
C11 N2 U1 119.8(5) . .
C9 C8 C7 119.6(8) . .
C13 O3 U1 137.0(5) . .
N2 C11 C7 122.0(7) . .
N2 C11 C12 117.7(6) . .
C7 C11 C12 120.2(6) . .
C1 N1 C12 117.6(6) . .
C1 N1 U1 123.2(5) . .
C12 N1 U1 118.0(4) . .
N1 C12 C4 122.0(7) . .
N1 C12 C11 119.0(6) . .
C4 C12 C11 119.0(6) . .
N1 C1 C2 123.5(7) . .
C5 C6 C7 120.3(8) . .
C19 C14 C15 119.1(7) . .
C19 C14 C13 116.7(6) . .
C15 C14 C13 124.1(6) . .
C12 C4 C3 117.6(7) . .
C12 C4 C5 119.3(8) . .
C3 C4 C5 123.0(7) . .
C2 C3 C4 119.8(6) . .
C8 C9 C10 119.3(8) . .
C17 C18 C19 121.4(7) . .
C17 C18 I2 121.8(6) . .
C19 C18 I2 116.8(6) . .
C3 C2 C1 119.4(8) . .
C18 C17 C16 119.2(8) . .
N2 C10 C9 123.5(8) . .
C8 C7 C11 118.3(8) . .
C8 C7 C6 122.2(8) . .
C11 C7 C6 119.5(8) . .
C17 C16 C15 120.9(8) . .
O4 C13 O3 126.0(7) . .
O4 C13 C14 120.1(6) . .
O3 C13 C14 113.9(6) . .
C16 C15 C14 119.6(7) . .
C16 C15 I1 117.3(5) . .
C14 C15 I1 123.1(5) . .

loop_
_geom_bond_atom_site_label_1
_geom_bond_atom_site_label_2
_geom_bond_distance
_geom_bond_site_symmetry_2
U1 O1 1.756(5) .
U1 O2 1.768(5) .
U1 O5 2.286(5) .
U1 O5 2.341(5) 3_756
U1 O3 2.346(5) .
U1 N2 2.587(6) .
U1 N1 2.625(5) .
U1 U1 3.8168(6) 3_756
I1 C15 2.100(7) .
I2 C18 2.111(8) .
O5 U1 2.341(5) 3_756
C19 C14 1.384(10) .
C19 C18 1.386(11) .
C5 C6 1.340(12) .
C5 C4 1.430(11) .
N2 C10 1.324(10) .
N2 C11 1.378(8) .
C8 C9 1.368(13) .
C8 C7 1.378(13) .
O4 C13 1.220(8) .
O3 C13 1.285(8) .
C11 C7 1.394(10) .
C11 C12 1.427(10) .
N1 C1 1.324(9) .
N1 C12 1.371(9) .
C12 C4 1.411(9) .
C1 C2 1.403(9) .
C6 C7 1.440(11) .
C14 C15 1.390(10) .
C14 C13 1.520(10) .
C4 C3 1.412(11) .
C3 C2 1.341(12) .
C9 C10 1.377(11) .
C18 C17 1.358(12) .
C17 C16 1.369(11) .
C16 C15 1.389(10) .
